data_2000263
loop_
_publ_author_name
'Huang, N.-T.'
'Pennington, W. T.'
'Petersen, J. D.'

_publ_section_title
;
 Structure of 2,3-bis(2-pyridyl)pyrazine
;
_journal_issue 9
_journal_name_full 'Acta Crystallographica Section C'
_journal_page_first 2011
_journal_page_last 2012
_journal_paper_doi 10.1107/S010827019100272X
_journal_volume 47
_journal_year 1991
_chemical_formula_sum 'C14 H10 N4'
_chemical_formula_weight 234.26
_symmetry_cell_setting orthorhombic
_symmetry_space_group_name_Hall '-P 2n 2ab'
_symmetry_space_group_name_H-M 'P b c n'
_cell_angle_alpha 90
_cell_angle_beta 90
_cell_angle_gamma 90
_cell_formula_units_Z 4
_cell_length_a 16.439(3)
_cell_length_b 9.448(2)
_cell_length_c 7.478(2)
_cell_volume 1161.5(4)
_diffrn_radiation_type Mo
_diffrn_radiation_wavelength 0.71073
_exptl_absorpt_coefficient_mu 0.08
_exptl_crystal_density_diffrn 1.34
_exptl_crystal_F_000 488
_cod_data_source_file st0509.cif
_cod_data_source_block st0509a
_cod_original_cell_volume 1161.5(3)
_cod_database_code 2000263

loop_
_atom_site_label
_atom_site_fract_x
_atom_site_fract_y
_atom_site_fract_z
_atom_site_U_iso_or_equiv
N(1) .58270(10) .5249(2) .2141(3) .0560(10)
N(2) .55800(10) .1718(2) .0985(3) .0500(10)
C(1) .54050(10) .6439(3) .2332(4) .0600(10)
C(2) .5412(2) .4024(3) .2303(3) .0430(10)
C(3) .59080(10) .2734(3) .1989(3) .0430(10)
C(4) .6694(2) .2657(3) .2654(5) .0570(10)
C(5) .7157(2) .1482(4) .2249(5) .0690(10)
C(6) .6824(2) .0443(4) .1221(5) .0690(10)
C(7) .6045(2) .0589(3) .0619(4) .0630(10)
H(1) .5625(18) .737(3) .225(4) .068(8)
H(2) .692(2) .343(4) .340(5) .077(10)
H(3) .767(2) .145(3) .267(4) .073(10)
H(4) .717(2) -.033(4) .087(5) .082(10)
H(5) .569(2) -.020(5) -.013(6) .107(13)
